data_7010723
loop_
_publ_author_name
'Yan, Bangbo'
'Xu, Yan'
'Bu, Xianhui'
'Goh, Ngoh K.'
'Chia, Lian S.'
'Stucky, Galen D.'

_publ_section_title
;
 Hydrothermal syntheses and structures of three one-dimensional
 heteropolytungstates formed by Dawson or Keggin cluster units
;
_journal_issue 13
_journal_name_full 'Journal of the Chemical Society, Dalton Transactions'
_journal_page_first 2009
_journal_paper_doi 10.1039/b103024h
_journal_year 2001
_chemical_formula_sum 'C14 H72 Cu4 N14 O68 P2 W17'
_chemical_formula_weight 4966.41
_chemical_name_systematic
; 
 ? 
;
_space_group_IT_number 2
_symmetry_cell_setting triclinic
_symmetry_space_group_name_Hall '-P 1'
_symmetry_space_group_name_H-M 'P -1'
_atom_sites_solution_hydrogens geom
_atom_sites_solution_primary direct
_atom_sites_solution_secondary difmap
_audit_creation_date 'Sat FAB 10 08:57:58 2001'
_audit_creation_method SHELXL-97
_cell_angle_alpha 90.576(16)
_cell_angle_beta 95.76(2)
_cell_angle_gamma 112.525(19)
_cell_formula_units_Z 2
_cell_length_a 11.710(4)
_cell_length_b 13.228(4)
_cell_length_c 28.161(8)
_cell_measurement_reflns_used 26
_cell_measurement_temperature 297(2)
_cell_measurement_theta_max 12.48
_cell_measurement_theta_min 1.93
_cell_volume 4003(2)
_computing_cell_refinement 'Bruker XSCANS'
_computing_data_collection 'Bruker XSCANS'
_computing_data_reduction 'Bruker SHELXTL'
_computing_molecular_graphics 'Bruker SHELXTL'
_computing_publication_material 'Bruker SHELXTL'
_computing_structure_refinement 'SHELXL-97 (Sheldrick, 1997)'
_computing_structure_solution 'SHELXS-97 (Sheldrick, 1990)'
_diffrn_ambient_temperature 297(2)
_diffrn_measured_fraction_theta_full 0.994
_diffrn_measured_fraction_theta_max 0.994
_diffrn_measurement_device_type 'Bruker P4'
_diffrn_measurement_method '2\q/\w scans'
_diffrn_radiation_monochromator graphite
_diffrn_radiation_source 'fine-focus sealed tube'
_diffrn_radiation_type MoK\a
_diffrn_radiation_wavelength 0.71073
_diffrn_reflns_av_R_equivalents 0.0471
_diffrn_reflns_av_sigmaI/netI 0.0863
_diffrn_reflns_limit_h_max 13
_diffrn_reflns_limit_h_min -1
_diffrn_reflns_limit_k_max 14
_diffrn_reflns_limit_k_min -15
_diffrn_reflns_limit_l_max 33
_diffrn_reflns_limit_l_min -33
_diffrn_reflns_number 16250
_diffrn_reflns_theta_full 25.00
_diffrn_reflns_theta_max 25.00
_diffrn_reflns_theta_min 1.79
_diffrn_standards_decay_% 9.67
_diffrn_standards_interval_count 97
_diffrn_standards_number 3
_exptl_absorpt_coefficient_mu 25.499
_exptl_absorpt_correction_T_max 1.0000
_exptl_absorpt_correction_T_min 0.2074
_exptl_absorpt_correction_type empirical
_exptl_crystal_colour purple
_exptl_crystal_density_diffrn 4.120
_exptl_crystal_density_method 'not measured'
_exptl_crystal_description plate
_exptl_crystal_F_000 4404
_exptl_crystal_size_max 0.40
_exptl_crystal_size_mid 0.10
_exptl_crystal_size_min 0.16
_refine_diff_density_max 3.356
_refine_diff_density_min -2.648
_refine_diff_density_rms 0.565
_refine_ls_extinction_coef 0.000262(19)
_refine_ls_extinction_expression Fc^*^=kFc[1+0.001xFc^2^\l^3^/sin(2\q)]^-1/4^
_refine_ls_extinction_method SHELXL
_refine_ls_goodness_of_fit_ref 1.044
_refine_ls_hydrogen_treatment mixed
_refine_ls_matrix_type full
_refine_ls_number_parameters 927
_refine_ls_number_reflns 14016
_refine_ls_number_restraints 0
_refine_ls_restrained_S_all 1.044
_refine_ls_R_factor_all 0.1117
_refine_ls_R_factor_gt 0.0653
_refine_ls_shift/su_max 0.511
_refine_ls_shift/su_mean 0.002
_refine_ls_structure_factor_coef Fsqd
_refine_ls_weighting_details 'calc w=1/[\s^2^(Fo^2^)+(0.0799P)^2^+46.2829P] where P=(Fo^2^+2Fc^2^)/3'
_refine_ls_weighting_scheme calc
_refine_ls_wR_factor_gt 0.1425
_refine_ls_wR_factor_ref 0.1573
_reflns_number_gt 9562
_reflns_number_total 14016
_reflns_threshold_expression >2sigma(I)
_cod_data_source_file b103024h.txt
_cod_data_source_block 1
_cod_depositor_comments
;
The following automatic conversions were performed:
'_symmetry_cell_setting' value 'Triclinic' changed to 'triclinic'
according to '/home/saulius/struct/CIF-dictionaries/cif_core.dic'
dictionary named 'cif_core.dic' version 2.4.1 from 2010-06-29.

Automatic conversion script
Id: cif_fix_enum 1527 2010-12-29 10:47:43Z saulius 
;
_cod_original_cell_volume 4004(2)
_cod_original_sg_symbol_H-M P-1
_cod_database_code 7010723

loop_
_symmetry_equiv_pos_as_xyz
'x, y, z'
'-x, -y, -z'

loop_
_atom_site_label
_atom_site_type_symbol
_atom_site_fract_x
_atom_site_fract_y
_atom_site_fract_z
_atom_site_U_iso_or_equiv
_atom_site_adp_type
_atom_site_occupancy
_atom_site_symmetry_multiplicity
_atom_site_calc_flag
_atom_site_refinement_flags
_atom_site_disorder_assembly
_atom_site_disorder_group
W1 W 0.35818(10) 0.67027(8) 0.37661(4) 0.0189(2) Uani 1 1 d . . .
W2 W 0.59951(10) 0.90820(7) 0.41207(4) 0.0186(2) Uani 1 1 d . . .
W3 W 0.63720(10) 0.66811(7) 0.42542(4) 0.0181(2) Uani 1 1 d . . .
W4 W 0.33707(14) 0.77450(10) 0.25747(6) 0.0139(3) Uani 0.50 1 d P . .
Cu4 Cu 0.33707(14) 0.77450(10) 0.25747(6) 0.0139(3) Uani 0.50 1 d P . .
W5 W 0.57269(9) 1.00728(7) 0.29066(4) 0.0154(2) Uani 1 1 d . . .
W6 W 0.87137(9) 1.00145(7) 0.34370(4) 0.0170(2) Uani 1 1 d . . .
W7 W 0.90657(9) 0.76120(7) 0.35284(4) 0.0167(2) Uani 1 1 d . . .
W8 W 0.63662(9) 0.50450(7) 0.31821(4) 0.0155(2) Uani 1 1 d . . .
W9 W 0.36526(9) 0.51253(7) 0.26986(4) 0.0166(2) Uani 1 1 d . . .
W10 W 0.43353(9) 0.78580(7) 0.13547(4) 0.0173(2) Uani 1 1 d . . .
W11 W 0.67613(9) 1.02180(7) 0.16800(4) 0.0157(2) Uani 1 1 d . . .
W12 W 0.97555(9) 1.01506(7) 0.22133(4) 0.0166(2) Uani 1 1 d . . .
W13 W 1.00698(15) 0.78126(11) 0.23218(6) 0.0220(4) Uani 0.50 1 d P . .
Cu13 Cu 1.00698(15) 0.78126(11) 0.23218(6) 0.0220(4) Uani 0.50 1 d P . .
W14 W 0.75196(9) 0.52366(7) 0.19788(4) 0.0161(2) Uani 1 1 d . . .
W15 W 0.47684(9) 0.52605(7) 0.14894(4) 0.0160(2) Uani 1 1 d . . .
W16 W 0.62991(10) 0.71175(8) 0.05682(4) 0.0199(2) Uani 1 1 d . . .
W17 W 0.87293(10) 0.94785(8) 0.09175(4) 0.0203(2) Uani 1 1 d . . .
W18 W 0.90685(10) 0.70641(8) 0.10638(4) 0.0195(2) Uani 1 1 d . . .
P1 P 0.6142(6) 0.7605(5) 0.3101(3) 0.0174(14) Uani 1 1 d . . .
P2 P 0.7210(6) 0.7782(5) 0.1803(2) 0.0155(14) Uani 1 1 d . . .
Cu1 Cu 0.4823(3) 0.2808(3) 0.41253(13) 0.0293(8) Uani 1 1 d . . .
Cu2 Cu 0.3579(3) 1.0831(3) 0.12054(14) 0.0317(9) Uani 1 1 d . . .
Cu3 Cu 0.0052(3) 0.4057(2) 0.23115(13) 0.0268(8) Uani 1 1 d . . .
O1 O 0.2205(16) 0.6107(12) 0.3993(7) 0.022(4) Uiso 1 1 d . . .
O2 O 0.3249(15) 0.7411(12) 0.3243(6) 0.016(4) Uani 1 1 d . . .
O3 O 0.3508(16) 0.5549(13) 0.3347(7) 0.025(4) Uiso 1 1 d . . .
O4 O 0.4295(15) 0.8105(12) 0.4136(7) 0.018(4) Uiso 1 1 d . . .
O5 O 0.4611(16) 0.6209(12) 0.4231(7) 0.022(4) Uiso 1 1 d . . .
O6 O 0.5690(15) 0.7527(12) 0.3617(6) 0.017(4) Uiso 1 1 d . . .
O7 O 0.6107(17) 1.0060(14) 0.4546(8) 0.029(4) Uiso 1 1 d . . .
O8 O 0.5562(14) 0.9681(11) 0.3573(6) 0.012(3) Uiso 1 1 d . . .
O9 O 0.7608(18) 0.9593(13) 0.3925(7) 0.028(5) Uani 1 1 d . . .
O10 O 0.6496(18) 0.8080(12) 0.4508(6) 0.024(4) Uani 1 1 d . . .
O11 O 0.670(2) 0.6098(14) 0.4762(8) 0.039(6) Uani 1 1 d . . .
O12 O 0.7923(15) 0.7372(12) 0.4042(7) 0.020(4) Uiso 1 1 d . . .
O13 O 0.6034(15) 0.5511(13) 0.3791(7) 0.021(4) Uani 1 1 d . . .
O14 O 0.3813(16) 0.8018(12) 0.1953(7) 0.024(4) Uani 1 1 d . . .
O15 O 0.3303(14) 0.6271(13) 0.2488(6) 0.018(4) Uani 1 1 d . . .
O16 O 0.4009(14) 0.9300(12) 0.2754(6) 0.014(4) Uani 1 1 d . . .
O17 O 0.161(2) 0.7523(14) 0.2431(9) 0.049(6) Uani 1 1 d . . .
O18 O 0.5558(15) 0.8289(12) 0.2801(6) 0.016(4) Uiso 1 1 d . . .
O19 O 0.5787(16) 1.1373(12) 0.2994(6) 0.019(4) Uani 1 1 d . . .
O20 O 0.6009(16) 1.0144(12) 0.2257(6) 0.017(4) Uani 1 1 d . . .
O21 O 0.7469(16) 1.0323(13) 0.3074(6) 0.022(4) Uani 1 1 d . . .
O22 O 0.9640(17) 1.1266(12) 0.3686(7) 0.024(4) Uani 1 1 d . . .
O23 O 0.9424(15) 1.0052(11) 0.2856(7) 0.021(4) Uani 1 1 d . . .
O24 O 0.9575(16) 0.9155(12) 0.3710(7) 0.024(4) Uani 1 1 d . . .
O25 O 0.7582(15) 0.8182(12) 0.3160(6) 0.018(4) Uiso 1 1 d . . .
O26 O 1.0150(18) 0.7333(15) 0.3880(7) 0.031(5) Uani 1 1 d . . .
O27 O 0.9845(15) 0.7923(12) 0.2972(6) 0.016(4) Uani 1 1 d . . .
O28 O 0.7970(13) 0.6205(10) 0.3299(6) 0.012(4) Uani 1 1 d . . .
O29 O 0.6636(18) 0.3941(12) 0.3395(7) 0.025(4) Uani 1 1 d . . .
O30 O 0.4657(16) 0.4359(12) 0.2990(6) 0.020(4) Uani 1 1 d . . .
O31 O 0.6694(15) 0.4950(12) 0.2549(6) 0.018(4) Uani 1 1 d . . .
O32 O 0.5698(14) 0.6434(11) 0.2896(6) 0.014(3) Uiso 1 1 d . . .
O33 O 0.2226(16) 0.4075(12) 0.2616(7) 0.021(4) Uani 1 1 d . . .
O34 O 0.4314(16) 0.5001(13) 0.2116(7) 0.021(4) Uani 1 1 d . . .
O35 O 0.3000(16) 0.7620(13) 0.0993(7) 0.024(4) Uani 1 1 d . . .
O36 O 0.4174(14) 0.6398(12) 0.1483(6) 0.015(3) Uiso 1 1 d . . .
O37 O 0.5132(14) 0.9421(11) 0.1343(6) 0.013(3) Uiso 1 1 d . . .
O38 O 0.5312(15) 0.7731(12) 0.0840(7) 0.018(4) Uiso 1 1 d . . .
O39 O 0.6277(14) 0.8357(11) 0.1794(6) 0.013(3) Uiso 1 1 d . . .
O40 O 0.6971(17) 1.1514(12) 0.1545(7) 0.026(5) Uani 1 1 d . . .
O41 O 0.7521(15) 0.9965(13) 0.1157(6) 0.019(4) Uani 1 1 d . . .
O42 O 0.8282(14) 1.0456(11) 0.2063(6) 0.014(3) Uiso 1 1 d . . .
O43 O 1.0832(15) 1.1483(12) 0.2243(6) 0.017(4) Uiso 1 1 d . . .
O44 O 1.0812(13) 0.9393(11) 0.2308(6) 0.009(3) Uiso 1 1 d . . .
O45 O 0.9640(15) 0.9924(12) 0.1529(7) 0.019(4) Uani 1 1 d . . .
O46 O 0.8352(14) 0.8374(11) 0.2156(6) 0.016(4) Uani 1 1 d . . .
O47 O 0.9972(16) 0.7646(12) 0.1636(7) 0.021(4) Uiso 1 1 d . . .
O48 O 0.8895(18) 0.6297(12) 0.2286(7) 0.023(4) Uani 1 1 d . . .
O49 O 0.7977(15) 0.4158(12) 0.1988(7) 0.018(4) Uani 1 1 d . . .
O50 O 0.8098(16) 0.5810(12) 0.1374(6) 0.018(4) Uani 1 1 d . . .
O51 O 0.5889(14) 0.4558(11) 0.1605(6) 0.011(3) Uani 1 1 d . . .
O52 O 0.6599(17) 0.6583(12) 0.1899(6) 0.021(4) Uani 1 1 d . . .
O53 O 0.3553(16) 0.4186(13) 0.1177(7) 0.026(5) Uani 1 1 d . . .
O54 O 0.5591(15) 0.5889(12) 0.0938(7) 0.021(4) Uiso 1 1 d . . .
O55 O 0.5540(18) 0.6671(14) 0.0008(7) 0.029(5) Uani 1 1 d . . .
O56 O 0.7630(15) 0.6649(12) 0.0551(7) 0.020(4) Uiso 1 1 d . . .
O57 O 0.7442(16) 0.8578(12) 0.0447(6) 0.019(4) Uani 1 1 d . . .
O58 O 0.7660(15) 0.7839(12) 0.1312(6) 0.017(4) Uiso 1 1 d . . .
O59 O 0.9539(17) 1.0543(13) 0.0585(7) 0.025(4) Uani 1 1 d . . .
O60 O 0.9548(18) 0.8516(12) 0.0826(8) 0.033(5) Uani 1 1 d . . .
O61 O 1.0042(17) 0.6623(14) 0.0789(7) 0.026(4) Uani 1 1 d . . .
O1WA O 1.260(4) 0.781(3) -0.0534(16) 0.036(10) Uiso 0.50 1 d P . .
H1A H 1.3304 0.7851 -0.0274 0.055 Uiso 0.50 1 d PR . .
H2A H 1.2414 0.7180 -0.0730 0.055 Uiso 0.50 1 d PR . .
O1WB O 0.334(3) 0.609(2) -0.0658(12) 0.013(7) Uiso 0.50 1 d P . .
H1B H 0.3681 0.6737 -0.0465 0.020 Uiso 0.50 1 d PR . .
H2B H 0.4029 0.6031 -0.0822 0.020 Uiso 0.50 1 d PR . .
O2WA O 0.074(4) 0.449(3) 0.4542(15) 0.032(9) Uiso 0.50 1 d P . .
H3A H -0.0105 0.4483 0.4480 0.048 Uiso 0.50 1 d PR . .
H4A H 0.1321 0.5260 0.4583 0.048 Uiso 0.50 1 d PR . .
O2WB O -0.099(4) 0.541(3) 0.4461(15) 0.032(9) Uiso 0.50 1 d P . .
H3B H -0.1333 0.4997 0.4126 0.047 Uiso 0.50 1 d PR . .
H4B H -0.1701 0.5364 0.4610 0.047 Uiso 0.50 1 d PR . .
O3W O 0.992(3) 0.768(3) 0.5400(14) 0.022(8) Uiso 0.50 1 d P . .
H5 H 0.9198 0.7029 0.5309 0.033 Uiso 0.50 1 d PR . .
H6 H 0.9601 0.8119 0.5614 0.033 Uiso 0.50 1 d PR . .
O4W O 1.264(3) 0.478(2) 0.0280(13) 0.020(8) Uiso 0.50 1 d P . .
H7 H 1.2033 0.4219 0.0445 0.030 Uiso 0.50 1 d PR . .
H8 H 1.3017 0.4444 0.0092 0.030 Uiso 0.50 1 d PR . .
O5W O 0.240(2) 0.9680(18) 0.3321(10) 0.055(6) Uiso 1 1 d . . .
H9 H 0.2291 1.0167 0.3124 0.082 Uiso 1 1 d R . .
H10 H 0.1976 0.9434 0.3572 0.082 Uiso 1 1 d R . .
O6W O 0.274(2) -0.0758(19) 0.4278(10) 0.055(6) Uiso 1 1 d . . .
H11 H 0.2759 -0.0123 0.4407 0.12(19) Uiso 1 1 d R . .
H12 H 0.3427 -0.0744 0.4155 0.00(5) Uiso 1 1 d R . .
O7W O 0.357(2) 0.1389(17) 0.4544(9) 0.051(6) Uiso 1 1 d . . .
H13 H 0.3509 0.1634 0.4805 0.076 Uiso 1 1 d R . .
H14 H 0.4168 0.1119 0.4563 0.076 Uiso 1 1 d R . .
O8W O 0.218(2) 1.179(2) 0.1038(11) 0.067(8) Uiso 1 1 d . . .
H15 H 0.2411 1.2230 0.0756 0.100 Uiso 1 1 d R . .
H16 H 0.1804 1.1803 0.1336 0.100 Uiso 1 1 d R . .
N1 N 0.322(2) 1.0447(18) 0.1888(10) 0.035(7) Uani 1 1 d . . .
H17 H 0.2402 1.0042 0.1892 0.042 Uiso 1 1 calc R . .
H18 H 0.3650 1.0053 0.2005 0.042 Uiso 1 1 calc R . .
N2 N 0.023(2) 0.5051(18) 0.2877(8) 0.027(5) Uani 1 1 d . . .
H19 H 0.1033 0.5486 0.2954 0.032 Uiso 1 1 calc R . .
H20 H -0.0197 0.5481 0.2805 0.032 Uiso 1 1 calc R . .
N3 N -0.015(2) 0.3025(18) 0.1760(10) 0.034(6) Uani 1 1 d . . .
H21 H 0.0126 0.2500 0.1853 0.041 Uiso 1 1 calc R . .
H22 H -0.0953 0.2702 0.1642 0.041 Uiso 1 1 calc R . .
N4 N -0.075(2) 0.2798(17) 0.2729(9) 0.027(5) Uiso 1 1 d . . .
H23 H -0.1414 0.2283 0.2561 0.033 Uiso 1 1 calc R . .
H24 H -0.0201 0.2491 0.2824 0.033 Uiso 1 1 calc R . .
N5 N 0.599(2) 0.2073(18) 0.4032(10) 0.032(6) Uani 1 1 d . . .
H25 H 0.5640 0.1362 0.4098 0.038 Uiso 1 1 calc R . .
H26 H 0.6159 0.2111 0.3727 0.038 Uiso 1 1 calc R . .
N6 N 0.486(2) 1.2273(18) 0.1536(10) 0.036(7) Uani 1 1 d . . .
H27 H 0.5623 1.2395 0.1450 0.043 Uiso 1 1 calc R . .
H28 H 0.4657 1.2838 0.1447 0.043 Uiso 1 1 calc R . .
N7 N 0.085(2) 0.5246(17) 0.1871(8) 0.025(5) Uani 1 1 d . . .
H29 H 0.0445 0.5702 0.1848 0.030 Uiso 1 1 calc R . .
H30 H 0.1646 0.5637 0.1990 0.030 Uiso 1 1 calc R . .
N8 N 0.372(2) 0.2164(18) 0.3499(10) 0.033(6) Uiso 1 1 d . . .
H31 H 0.4103 0.2510 0.3252 0.039 Uiso 1 1 calc R . .
H32 H 0.3579 0.1449 0.3461 0.039 Uiso 1 1 calc R . .
N9 N 0.605(3) 0.360(2) 0.4697(10) 0.043(7) Uani 1 1 d . . .
H33 H 0.6496 0.4298 0.4634 0.051 Uiso 1 1 calc R . .
H34 H 0.5647 0.3603 0.4953 0.051 Uiso 1 1 calc R . .
N10 N 0.230(2) 0.9483(19) 0.0895(12) 0.044(8) Uani 1 1 d . . .
H35 H 0.2452 0.8901 0.0996 0.053 Uiso 1 1 calc R . .
H36 H 0.1547 0.9412 0.0979 0.053 Uiso 1 1 calc R . .
N11 N 1.153(3) 0.6222(19) 0.0128(9) 0.041(7) Uani 1 1 d . . .
H37 H 1.1930 0.6780 -0.0046 0.062 Uiso 1 1 calc R . .
H38 H 1.2002 0.5846 0.0204 0.062 Uiso 1 1 calc R . .
H39 H 1.1358 0.6478 0.0394 0.062 Uiso 1 1 calc R . .
N12 N 1.057(4) 0.904(3) 0.4701(12) 0.080(13) Uani 1 1 d . . .
H40 H 1.1323 0.9145 0.4626 0.120 Uiso 1 1 calc R . .
H41 H 1.0036 0.8881 0.4436 0.120 Uiso 1 1 calc R . .
H42 H 1.0322 0.8497 0.4897 0.120 Uiso 1 1 calc R . .
N13 N 0.425(3) 1.1068(19) 0.0546(9) 0.042(7) Uani 1 1 d . . .
H43 H 0.4133 1.1639 0.0411 0.050 Uiso 1 1 calc R . .
H44 H 0.5073 1.1212 0.0580 0.050 Uiso 1 1 calc R . .
N14 N 0.374(3) 0.3662(19) 0.4151(11) 0.058(9) Uani 1 1 d . . .
H45 H 0.3578 0.3715 0.4453 0.069 Uiso 1 1 calc R . .
H46 H 0.4146 0.4345 0.4058 0.069 Uiso 1 1 calc R . .
C1 C 0.258(4) 0.314(4) 0.3842(17) 0.075(14) Uani 1 1 d . . .
H47 H 0.2400 0.3698 0.3665 0.090 Uiso 1 1 calc R . .
H48 H 0.1910 0.2815 0.4041 0.090 Uiso 1 1 calc R . .
C2 C 0.357(3) 1.145(2) 0.2182(12) 0.040(8) Uani 1 1 d . . .
H49 H 0.3607 1.1307 0.2519 0.048 Uiso 1 1 calc R . .
H50 H 0.2984 1.1800 0.2110 0.048 Uiso 1 1 calc R . .
C3 C 1.040(3) 0.5522(19) -0.0141(12) 0.036(8) Uani 1 1 d . . .
H51 H 1.0591 0.5267 -0.0435 0.043 Uiso 1 1 calc R . .
H52 H 0.9894 0.5942 -0.0226 0.043 Uiso 1 1 calc R . .
C4 C 0.488(3) 1.218(3) 0.2047(15) 0.053(10) Uani 1 1 d . . .
H53 H 0.5140 1.2906 0.2201 0.064 Uiso 1 1 calc R . .
H54 H 0.5471 1.1868 0.2161 0.064 Uiso 1 1 calc R . .
C5 C 1.060(3) 1.006(3) 0.4939(12) 0.043(8) Uani 1 1 d . . .
H55 H 1.1185 1.0232 0.5227 0.051 Uiso 1 1 calc R . .
H56 H 1.0900 1.0656 0.4729 0.051 Uiso 1 1 calc R . .
C6 C 0.688(3) 0.299(2) 0.4791(12) 0.037(7) Uiso 1 1 d . . .
H57 H 0.7650 0.3455 0.4976 0.044 Uiso 1 1 calc R . .
H58 H 0.6478 0.2357 0.4976 0.044 Uiso 1 1 calc R . .
C7 C 0.714(3) 0.263(2) 0.4355(13) 0.039(8) Uani 1 1 d . . .
H59 H 0.7559 0.2130 0.4418 0.047 Uiso 1 1 calc R . .
H60 H 0.7694 0.3255 0.4203 0.047 Uiso 1 1 calc R . .
C8 C 0.227(4) 0.951(3) 0.0375(18) 0.070(14) Uani 1 1 d . . .
H61 H 0.1782 0.9918 0.0254 0.084 Uiso 1 1 calc R . .
H62 H 0.1872 0.8765 0.0235 0.084 Uiso 1 1 calc R . .
C9 C -0.111(3) 0.318(3) 0.3131(12) 0.046(9) Uani 1 1 d . . .
H63 H -0.1082 0.2729 0.3396 0.056 Uiso 1 1 calc R . .
H64 H -0.1965 0.3122 0.3060 0.056 Uiso 1 1 calc R . .
C10 C 0.355(4) 1.002(3) 0.0233(15) 0.057(10) Uani 1 1 d . . .
H65 H 0.3509 1.0188 -0.0101 0.068 Uiso 1 1 calc R . .
H66 H 0.3968 0.9517 0.0276 0.068 Uiso 1 1 calc R . .
C11 C -0.025(4) 0.441(3) 0.3280(16) 0.067(12) Uani 1 1 d . . .
H67 H -0.0716 0.4747 0.3443 0.080 Uiso 1 1 calc R . .
H68 H 0.0446 0.4428 0.3503 0.080 Uiso 1 1 calc R . .
C12 C 0.082(4) 0.476(2) 0.1398(12) 0.048(10) Uani 1 1 d . . .
H69 H 0.0191 0.4879 0.1179 0.058 Uiso 1 1 calc R . .
H70 H 0.1617 0.5120 0.1278 0.058 Uiso 1 1 calc R . .
C13 C 0.257(4) 0.228(3) 0.3500(16) 0.064(12) Uani 1 1 d . . .
H71 H 0.1946 0.1586 0.3572 0.076 Uiso 1 1 calc R . .
H72 H 0.2320 0.2449 0.3181 0.076 Uiso 1 1 calc R . .
C14 C 0.054(5) 0.362(4) 0.1418(14) 0.085(16) Uani 1 1 d . . .
H73 H 0.0108 0.3280 0.1110 0.103 Uiso 1 1 calc R . .
H74 H 0.1325 0.3527 0.1451 0.103 Uiso 1 1 calc R . .

loop_
_atom_site_aniso_label
_atom_site_aniso_U_11
_atom_site_aniso_U_22
_atom_site_aniso_U_33
_atom_site_aniso_U_23
_atom_site_aniso_U_13
_atom_site_aniso_U_12
W1 0.0209(5) 0.0218(5) 0.0136(6) -0.0006(4) 0.0045(5) 0.0071(4)
W2 0.0291(6) 0.0181(5) 0.0086(6) -0.0016(4) 0.0027(5) 0.0089(4)
W3 0.0271(5) 0.0198(5) 0.0087(6) 0.0022(4) 0.0015(5) 0.0105(4)
W4 0.0204(7) 0.0117(6) 0.0107(8) -0.0005(5) 0.0040(7) 0.0068(5)
Cu4 0.0204(7) 0.0117(6) 0.0107(8) -0.0005(5) 0.0040(7) 0.0068(5)
W5 0.0206(5) 0.0147(4) 0.0113(6) -0.0008(4) 0.0008(4) 0.0075(4)
W6 0.0187(5) 0.0150(4) 0.0140(6) -0.0021(4) -0.0028(5) 0.0040(4)
W7 0.0187(5) 0.0174(5) 0.0126(6) -0.0006(4) -0.0023(4) 0.0064(4)
W8 0.0184(5) 0.0135(4) 0.0144(6) 0.0018(4) 0.0014(4) 0.0062(4)
W9 0.0166(5) 0.0165(5) 0.0154(6) -0.0003(4) 0.0004(4) 0.0052(4)
W10 0.0202(5) 0.0170(5) 0.0143(6) -0.0015(4) -0.0039(5) 0.0081(4)
W11 0.0199(5) 0.0157(4) 0.0120(6) 0.0015(4) 0.0013(4) 0.0074(4)
W12 0.0169(5) 0.0157(4) 0.0157(6) 0.0001(4) 0.0021(4) 0.0044(4)
W13 0.0253(8) 0.0181(7) 0.0196(10) -0.0008(6) 0.0008(7) 0.0054(6)
Cu13 0.0253(8) 0.0181(7) 0.0196(10) -0.0008(6) 0.0008(7) 0.0054(6)
W14 0.0187(5) 0.0161(4) 0.0145(6) -0.0023(4) 0.0006(5) 0.0082(4)
W15 0.0181(5) 0.0154(4) 0.0134(6) -0.0031(4) -0.0020(4) 0.0063(4)
W16 0.0256(5) 0.0260(5) 0.0082(6) -0.0018(4) 0.0000(5) 0.0106(4)
W17 0.0277(6) 0.0221(5) 0.0119(6) 0.0034(4) 0.0068(5) 0.0094(4)
W18 0.0227(5) 0.0239(5) 0.0150(6) 0.0015(4) 0.0066(5) 0.0113(4)
P1 0.019(3) 0.016(3) 0.016(4) 0.004(3) -0.001(3) 0.006(2)
P2 0.019(3) 0.016(3) 0.013(4) -0.002(2) 0.006(3) 0.006(2)
Cu1 0.041(2) 0.0271(16) 0.019(2) 0.0001(14) 0.0055(17) 0.0123(15)
Cu2 0.0353(19) 0.0270(17) 0.024(2) 0.0026(14) 0.0019(17) 0.0024(14)
Cu3 0.0367(19) 0.0245(16) 0.019(2) 0.0027(13) 0.0040(16) 0.0118(14)
O2 0.016(8) 0.016(8) 0.014(10) -0.003(7) 0.012(8) 0.003(6)
O9 0.037(11) 0.023(9) 0.021(12) 0.001(8) 0.002(10) 0.009(8)
O10 0.045(11) 0.014(8) 0.010(10) -0.003(7) -0.006(9) 0.009(8)
O11 0.052(13) 0.018(9) 0.044(15) -0.001(9) 0.004(12) 0.012(9)
O13 0.012(8) 0.024(8) 0.017(11) 0.007(7) -0.006(8) -0.002(7)
O14 0.025(9) 0.016(8) 0.023(12) 0.006(7) 0.000(9) -0.002(7)
O15 0.007(8) 0.031(9) 0.010(10) -0.002(7) -0.006(7) 0.005(7)
O16 0.008(8) 0.027(9) 0.012(10) 0.011(7) 0.001(7) 0.011(6)
O17 0.083(17) 0.014(9) 0.048(16) 0.000(9) 0.020(14) 0.015(10)
O19 0.034(10) 0.014(8) 0.006(9) 0.007(6) -0.001(8) 0.004(7)
O20 0.028(9) 0.020(8) 0.012(10) -0.001(7) -0.002(8) 0.019(7)
O21 0.026(10) 0.027(9) 0.009(10) -0.006(7) 0.007(8) 0.004(8)
O22 0.035(10) 0.015(8) 0.014(11) -0.003(7) -0.005(9) 0.002(7)
O23 0.018(9) 0.008(7) 0.032(12) 0.001(7) -0.006(9) 0.002(6)
O24 0.029(10) 0.016(8) 0.019(11) -0.005(7) -0.013(9) 0.003(7)
O26 0.035(11) 0.038(10) 0.015(11) 0.013(8) -0.006(9) 0.010(9)
O27 0.024(9) 0.015(8) 0.005(9) 0.003(6) 0.006(8) 0.000(7)
O28 0.009(7) 0.003(6) 0.020(10) -0.003(6) 0.002(7) -0.002(6)
O29 0.045(12) 0.018(8) 0.021(11) 0.009(7) 0.003(10) 0.022(8)
O30 0.028(10) 0.020(8) 0.015(10) 0.006(7) 0.006(8) 0.012(7)
O31 0.020(9) 0.022(8) 0.010(10) 0.009(7) 0.000(8) 0.007(7)
O33 0.028(10) 0.017(8) 0.017(11) -0.009(7) 0.000(9) 0.007(7)
O34 0.024(9) 0.029(9) 0.018(11) 0.008(7) 0.001(8) 0.019(8)
O35 0.017(9) 0.031(9) 0.018(11) 0.001(8) -0.003(8) 0.001(7)
O40 0.038(11) 0.016(8) 0.031(13) 0.000(8) 0.023(10) 0.014(8)
O41 0.017(9) 0.036(9) 0.012(10) 0.002(7) 0.002(8) 0.018(7)
O45 0.014(8) 0.023(8) 0.017(11) 0.002(7) -0.009(8) 0.005(7)
O46 0.011(8) 0.013(7) 0.018(10) -0.003(7) -0.002(8) -0.003(6)
O48 0.042(11) 0.019(8) 0.012(10) -0.002(7) 0.013(9) 0.013(8)
O49 0.020(9) 0.017(8) 0.017(10) 0.007(7) 0.004(8) 0.005(7)
O50 0.030(10) 0.013(7) 0.017(10) 0.012(7) 0.017(8) 0.009(7)
O51 0.021(8) 0.008(7) 0.001(8) -0.002(6) 0.000(7) 0.001(6)
O52 0.035(10) 0.019(8) 0.014(11) -0.007(7) -0.003(9) 0.018(7)
O53 0.016(9) 0.028(9) 0.020(11) 0.000(8) -0.015(9) -0.003(7)
O55 0.041(11) 0.041(11) 0.006(10) -0.012(8) -0.004(9) 0.020(9)
O57 0.027(9) 0.021(8) 0.009(10) -0.001(7) -0.002(8) 0.011(7)
O59 0.034(10) 0.027(9) 0.013(10) -0.001(7) 0.018(9) 0.008(8)
O60 0.038(11) 0.007(8) 0.059(16) 0.010(8) 0.026(11) 0.008(7)
O61 0.031(10) 0.036(10) 0.024(12) 0.004(8) 0.020(9) 0.022(8)
N1 0.025(12) 0.029(12) 0.049(19) 0.014(11) 0.027(13) 0.001(10)
N2 0.029(13) 0.043(13) 0.013(13) 0.004(10) 0.002(11) 0.020(11)
N3 0.030(13) 0.035(13) 0.037(18) 0.000(11) -0.015(13) 0.017(10)
N5 0.019(11) 0.036(13) 0.044(18) -0.007(11) 0.011(12) 0.013(10)
N6 0.034(14) 0.033(13) 0.047(19) 0.025(12) 0.025(14) 0.013(11)
N7 0.035(13) 0.036(12) 0.016(13) 0.004(10) 0.009(11) 0.025(10)
N9 0.051(17) 0.051(15) 0.034(18) -0.006(13) 0.008(15) 0.028(13)
N10 0.013(11) 0.039(14) 0.09(3) -0.011(14) -0.011(14) 0.022(10)
N11 0.058(17) 0.039(14) 0.021(15) -0.004(11) 0.010(14) 0.010(12)
N12 0.12(3) 0.10(3) 0.03(2) -0.015(18) -0.04(2) 0.07(2)
N13 0.067(19) 0.039(14) 0.014(15) -0.009(11) -0.005(14) 0.017(13)
N14 0.10(3) 0.022(12) 0.037(19) -0.005(11) -0.008(19) 0.013(14)
C1 0.05(2) 0.13(4) 0.06(3) -0.03(3) -0.03(2) 0.06(3)
C2 0.044(18) 0.049(18) 0.03(2) 0.017(15) 0.003(17) 0.023(15)
C3 0.031(16) 0.017(13) 0.04(2) -0.001(13) -0.019(16) -0.001(11)
C4 0.06(2) 0.040(18) 0.07(3) -0.014(17) -0.01(2) 0.025(16)
C5 0.05(2) 0.08(2) 0.013(18) 0.012(15) 0.000(16) 0.038(18)
C7 0.025(15) 0.034(15) 0.06(3) -0.004(14) 0.013(16) 0.009(12)
C8 0.06(2) 0.06(2) 0.09(4) 0.05(2) -0.01(3) 0.014(19)
C9 0.05(2) 0.08(2) 0.013(18) 0.013(16) 0.013(16) 0.023(18)
C10 0.07(3) 0.07(2) 0.05(3) -0.001(19) 0.02(2) 0.04(2)
C11 0.06(2) 0.06(2) 0.06(3) -0.02(2) 0.02(2) 0.00(2)
C12 0.10(3) 0.033(16) 0.03(2) 0.003(14) 0.02(2) 0.043(18)
C13 0.10(3) 0.05(2) 0.05(3) 0.001(18) 0.02(3) 0.04(2)
C14 0.13(5) 0.12(4) 0.01(2) -0.02(2) -0.02(3) 0.06(3)

loop_
_atom_type_symbol
_atom_type_description
_atom_type_scat_dispersion_real
_atom_type_scat_dispersion_imag
_atom_type_scat_source
C C 0.0033 0.0016 'International Tables Vol C Tables 4.2.6.8 and 6.1.1.4'
H H 0.0000 0.0000 'International Tables Vol C Tables 4.2.6.8 and 6.1.1.4'
N N 0.0061 0.0033 'International Tables Vol C Tables 4.2.6.8 and 6.1.1.4'
O O 0.0106 0.0060 'International Tables Vol C Tables 4.2.6.8 and 6.1.1.4'
P P 0.1023 0.0942 'International Tables Vol C Tables 4.2.6.8 and 6.1.1.4'
Cu Cu 0.3201 1.2651 'International Tables Vol C Tables 4.2.6.8 and 6.1.1.4'
W W -0.8490 6.8722 'International Tables Vol C Tables 4.2.6.8 and 6.1.1.4'

loop_
_geom_angle_atom_site_label_1
_geom_angle_atom_site_label_2
_geom_angle_atom_site_label_3
_geom_angle
_geom_angle_site_symmetry_1
_geom_angle_site_symmetry_3
_geom_angle_publ_flag
O1 W1 O2 105.3(8) . . ?
O1 W1 O3 100.2(8) . . ?
O2 W1 O3 88.7(7) . . ?
O1 W1 O4 101.0(8) . . ?
O2 W1 O4 89.4(7) . . ?
O3 W1 O4 158.5(7) . . ?
O1 W1 O5 98.3(8) . . ?
O2 W1 O5 156.5(7) . . ?
O3 W1 O5 87.0(8) . . ?
O4 W1 O5 86.2(7) . . ?
O1 W1 O6 167.8(8) . . ?
O2 W1 O6 85.7(6) . . ?
O3 W1 O6 84.9(7) . . ?
O4 W1 O6 73.5(6) . . ?
O5 W1 O6 70.8(7) . . ?
O7 W2 O8 100.6(8) . . ?
O7 W2 O9 103.1(8) . . ?
O8 W2 O9 85.7(8) . . ?
O7 W2 O4 100.1(8) . . ?
O8 W2 O4 90.9(7) . . ?
O9 W2 O4 156.9(8) . . ?
O7 W2 O10 101.0(8) . . ?
O8 W2 O10 158.2(7) . . ?
O9 W2 O10 86.4(8) . . ?
O4 W2 O10 88.5(7) . . ?
O7 W2 O6 171.2(8) . . ?
O8 W2 O6 86.1(6) . . ?
O9 W2 O6 83.0(7) . . ?
O4 W2 O6 73.9(7) . . ?
O10 W2 O6 72.7(6) . . ?
O11 W3 O12 102.8(9) . . ?
O11 W3 O5 101.0(9) . . ?
O12 W3 O5 156.1(8) . . ?
O11 W3 O13 100.4(8) . . ?
O12 W3 O13 88.7(7) . . ?
O5 W3 O13 85.7(7) . . ?
O11 W3 O10 101.4(8) . . ?
O12 W3 O10 88.9(8) . . ?
O5 W3 O10 87.7(8) . . ?
O13 W3 O10 158.0(7) . . ?
O11 W3 O6 171.5(9) . . ?
O12 W3 O6 84.1(7) . . ?
O5 W3 O6 72.2(7) . . ?
O13 W3 O6 84.5(6) . . ?
O10 W3 O6 73.6(7) . . ?
O14 W4 O15 89.3(7) . . ?
O14 W4 O16 92.0(7) . . ?
O15 W4 O16 160.4(6) . . ?
O14 W4 O2 167.5(8) . . ?
O15 W4 O2 84.8(7) . . ?
O16 W4 O2 90.0(7) . . ?
O14 W4 O17 97.3(9) . . ?
O15 W4 O17 101.8(7) . . ?
O16 W4 O17 97.4(7) . . ?
O2 W4 O17 94.7(9) . . ?
O14 W4 O18 84.9(7) . . ?
O15 W4 O18 86.8(6) . . ?
O16 W4 O18 73.8(6) . . ?
O2 W4 O18 83.8(6) . . ?
O17 W4 O18 171.1(7) . . ?
O19 W5 O16 100.6(8) . . ?
O19 W5 O20 98.0(7) . . ?
O16 W5 O20 92.4(7) . . ?
O19 W5 O21 100.2(8) . . ?
O16 W5 O21 158.9(7) . . ?
O20 W5 O21 88.6(7) . . ?
O19 W5 O8 95.8(7) . . ?
O16 W5 O8 89.7(7) . . ?
O20 W5 O8 165.4(6) . . ?
O21 W5 O8 84.4(7) . . ?
O19 W5 O18 177.4(7) . . ?
O16 W5 O18 77.1(6) . . ?
O20 W5 O18 83.5(6) . . ?
O21 W5 O18 82.0(6) . . ?
O8 W5 O18 82.8(6) . . ?
O22 W6 O21 101.6(8) . . ?
O22 W6 O23 100.1(8) . . ?
O21 W6 O23 86.2(7) . . ?
O22 W6 O24 100.3(8) . . ?
O21 W6 O24 158.0(7) . . ?
O23 W6 O24 90.8(8) . . ?
O22 W6 O9 96.9(8) . . ?
O21 W6 O9 86.8(8) . . ?
O23 W6 O9 162.6(7) . . ?
O24 W6 O9 89.8(8) . . ?
O22 W6 O25 172.4(7) . . ?
O21 W6 O25 85.8(6) . . ?
O23 W6 O25 81.5(6) . . ?
O24 W6 O25 72.2(6) . . ?
O9 W6 O25 82.1(7) . . ?
O26 W7 O27 99.4(9) . . ?
O26 W7 O28 101.6(8) . . ?
O27 W7 O28 93.9(7) . . ?
O26 W7 O24 99.5(8) . . ?
O27 W7 O24 92.3(8) . . ?
O28 W7 O24 156.7(7) . . ?
O26 W7 O12 93.9(9) . . ?
O27 W7 O12 166.7(7) . . ?
O28 W7 O12 84.1(7) . . ?
O24 W7 O12 84.7(7) . . ?
O26 W7 O25 170.0(9) . . ?
O27 W7 O25 87.3(7) . . ?
O28 W7 O25 85.1(6) . . ?
O24 W7 O25 72.7(6) . . ?
O12 W7 O25 79.4(7) . . ?
O29 W8 O30 99.1(8) . . ?
O29 W8 O31 99.4(8) . . ?
O30 W8 O31 90.2(8) . . ?
O29 W8 O28 102.6(8) . . ?
O30 W8 O28 158.3(6) . . ?
O31 W8 O28 87.4(7) . . ?
O29 W8 O13 95.1(8) . . ?
O30 W8 O13 90.4(7) . . ?
O31 W8 O13 165.1(7) . . ?
O28 W8 O13 86.5(7) . . ?
O29 W8 O32 172.1(7) . . ?
O30 W8 O32 73.4(6) . . ?
O31 W8 O32 83.3(6) . . ?
O28 W8 O32 84.8(6) . . ?
O13 W8 O32 82.6(6) . . ?
O33 W9 O15 102.1(8) . . ?
O33 W9 O34 101.6(8) . . ?
O15 W9 O34 91.1(7) . . ?
O33 W9 O3 95.6(8) . . ?
O15 W9 O3 89.0(8) . . ?
O34 W9 O3 162.4(7) . . ?
O33 W9 O30 100.3(7) . . ?
O15 W9 O30 157.5(7) . . ?
O34 W9 O30 86.7(7) . . ?
O3 W9 O30 86.6(7) . . ?
O33 W9 O32 172.1(7) . . ?
O15 W9 O32 85.1(6) . . ?
O34 W9 O32 81.4(7) . . ?
O3 W9 O32 81.0(7) . . ?
O30 W9 O32 72.4(6) . . ?
O35 W10 O14 100.2(9) . . ?
O35 W10 O36 101.1(7) . . ?
O14 W10 O36 90.6(7) . . ?
O35 W10 O37 100.9(7) . . ?
O14 W10 O37 89.6(7) . . ?
O36 W10 O37 157.6(7) . . ?
O35 W10 O38 95.8(8) . . ?
O14 W10 O38 164.0(7) . . ?
O36 W10 O38 85.1(7) . . ?
O37 W10 O38 88.6(7) . . ?
O35 W10 O39 173.2(7) . . ?
O14 W10 O39 83.7(7) . . ?
O36 W10 O39 84.4(6) . . ?
O37 W10 O39 73.4(6) . . ?
O38 W10 O39 80.6(6) . . ?
O40 W11 O41 94.6(8) . . ?
O40 W11 O42 100.9(8) . . ?
O41 W11 O42 87.1(7) . . ?
O40 W11 O20 99.2(8) . . ?
O41 W11 O20 166.0(7) . . ?
O42 W11 O20 87.9(7) . . ?
O40 W11 O37 100.6(8) . . ?
O41 W11 O37 90.7(7) . . ?
O42 W11 O37 158.5(6) . . ?
O20 W11 O37 89.1(7) . . ?
O40 W11 O39 173.2(8) . . ?
O41 W11 O39 83.9(7) . . ?
O42 W11 O39 85.6(6) . . ?
O20 W11 O39 82.6(6) . . ?
O37 W11 O39 72.9(6) . . ?
O43 W12 O44 100.4(7) . . ?
O43 W12 O23 98.8(7) . . ?
O44 W12 O23 92.5(7) . . ?
O43 W12 O42 97.8(7) . . ?
O44 W12 O42 161.4(6) . . ?
O23 W12 O42 88.1(7) . . ?
O43 W12 O45 96.0(8) . . ?
O44 W12 O45 91.0(7) . . ?
O23 W12 O45 163.9(7) . . ?
O42 W12 O45 83.6(7) . . ?
O43 W12 O46 178.4(8) . . ?
O44 W12 O46 78.8(6) . . ?
O23 W12 O46 82.6(6) . . ?
O42 W12 O46 82.9(6) . . ?
O45 W12 O46 82.7(6) . . ?
O27 W13 O47 169.3(7) . . ?
O27 W13 O44 90.5(7) . . ?
O47 W13 O44 91.7(7) . . ?
O27 W13 O48 89.3(7) . . ?
O47 W13 O48 85.7(7) . . ?
O44 W13 O48 163.7(7) . . ?
O27 W13 O17 96.5(9) . 1_655 ?
O47 W13 O17 93.5(9) . 1_655 ?
O44 W13 O17 98.8(7) . 1_655 ?
O48 W13 O17 97.4(8) . 1_655 ?
O27 W13 O46 86.0(7) . . ?
O47 W13 O46 84.4(7) . . ?
O44 W13 O46 74.7(5) . . ?
O48 W13 O46 89.1(7) . . ?
O17 W13 O46 173.1(7) 1_655 . ?
O49 W14 O48 100.5(8) . . ?
O49 W14 O31 97.8(8) . . ?
O48 W14 O31 92.3(7) . . ?
O49 W14 O50 98.4(8) . . ?
O48 W14 O50 88.7(8) . . ?
O31 W14 O50 163.3(7) . . ?
O49 W14 O51 100.1(7) . . ?
O48 W14 O51 159.2(7) . . ?
O31 W14 O51 88.5(7) . . ?
O50 W14 O51 84.8(7) . . ?
O49 W14 O52 171.7(7) . . ?
O48 W14 O52 87.9(7) . . ?
O31 W14 O52 82.2(7) . . ?
O50 W14 O52 81.2(7) . . ?
O51 W14 O52 71.6(6) . . ?
O53 W15 O51 98.2(7) . . ?
O53 W15 O36 103.1(8) . . ?
O51 W15 O36 158.5(6) . . ?
O53 W15 O34 99.8(8) . . ?
O51 W15 O34 90.3(7) . . ?
O36 W15 O34 87.9(7) . . ?
O53 W15 O54 96.1(8) . . ?
O51 W15 O54 89.0(7) . . ?
O36 W15 O54 87.0(7) . . ?
O34 W15 O54 163.9(7) . . ?
O53 W15 O52 171.9(8) . . ?
O51 W15 O52 73.9(6) . . ?
O36 W15 O52 84.6(6) . . ?
O34 W15 O52 82.4(7) . . ?
O54 W15 O52 81.9(7) . . ?
O55 W16 O38 103.5(9) . . ?
O55 W16 O56 100.1(9) . . ?
O38 W16 O56 156.3(8) . . ?
O55 W16 O54 103.3(8) . . ?
O38 W16 O54 87.3(7) . . ?
O56 W16 O54 85.6(7) . . ?
O55 W16 O57 100.8(8) . . ?
O38 W16 O57 89.3(7) . . ?
O56 W16 O57 88.0(7) . . ?
O54 W16 O57 155.8(7) . . ?
O55 W16 O58 171.7(8) . . ?
O38 W16 O58 82.9(7) . . ?
O56 W16 O58 73.8(7) . . ?
O54 W16 O58 82.1(6) . . ?
O57 W16 O58 73.7(6) . . ?
O59 W17 O45 101.4(8) . . ?
O59 W17 O60 100.5(8) . . ?
O45 W17 O60 89.7(9) . . ?
O59 W17 O57 101.1(8) . . ?
O45 W17 O57 157.5(7) . . ?
O60 W17 O57 87.1(8) . . ?
O59 W17 O41 102.8(8) . . ?
O45 W17 O41 86.2(7) . . ?
O60 W17 O41 156.7(7) . . ?
O57 W17 O41 88.0(7) . . ?
O59 W17 O58 172.5(7) . . ?
O45 W17 O58 82.5(6) . . ?
O60 W17 O58 73.0(7) . . ?
O57 W17 O58 75.3(6) . . ?
O41 W17 O58 83.7(6) . . ?
O61 W18 O47 102.6(9) . . ?
O61 W18 O50 103.0(8) . . ?
O47 W18 O50 89.2(8) . . ?
O61 W18 O60 99.5(8) . . ?
O47 W18 O60 90.0(8) . . ?
O50 W18 O60 157.1(8) . . ?
O61 W18 O56 100.1(9) . . ?
O47 W18 O56 157.4(8) . . ?
O50 W18 O56 86.7(7) . . ?
O60 W18 O56 85.3(8) . . ?
O61 W18 O58 169.3(8) . . ?
O47 W18 O58 84.6(7) . . ?
O50 W18 O58 84.8(6) . . ?
O60 W18 O58 72.3(7) . . ?
O56 W18 O58 72.9(7) . . ?
O32 P1 O18 112.0(9) . . ?
O32 P1 O25 112.2(9) . . ?
O18 P1 O25 110.3(9) . . ?
O32 P1 O6 106.1(9) . . ?
O18 P1 O6 108.1(10) . . ?
O25 P1 O6 107.9(10) . . ?
O52 P2 O46 111.8(10) . . ?
O52 P2 O58 106.8(9) . . ?
O46 P2 O58 106.7(10) . . ?
O52 P2 O39 111.6(9) . . ?
O46 P2 O39 111.1(9) . . ?
O58 P2 O39 108.5(10) . . ?
N5 Cu1 N14 172.8(12) . . ?
N5 Cu1 N9 85.2(10) . . ?
N14 Cu1 N9 96.5(11) . . ?
N5 Cu1 N8 94.6(10) . . ?
N14 Cu1 N8 82.9(11) . . ?
N9 Cu1 N8 172.8(11) . . ?
N5 Cu1 O7W 93.1(9) . . ?
N14 Cu1 O7W 93.7(11) . . ?
N9 Cu1 O7W 95.7(10) . . ?
N8 Cu1 O7W 91.4(9) . . ?
N5 Cu1 O29 67.9(8) . . ?
N14 Cu1 O29 105.0(10) . . ?
N9 Cu1 O29 93.9(9) . . ?
N8 Cu1 O29 79.5(8) . . ?
O7W Cu1 O29 157.8(7) . . ?
N10 Cu2 N1 96.3(12) . . ?
N10 Cu2 N6 177.3(10) . . ?
N1 Cu2 N6 83.1(10) . . ?
N10 Cu2 N13 85.0(12) . . ?
N1 Cu2 N13 166.8(11) . . ?
N6 Cu2 N13 96.2(10) . . ?
N10 Cu2 O8W 89.8(9) . . ?
N1 Cu2 O8W 98.1(10) . . ?
N6 Cu2 O8W 87.8(9) . . ?
N13 Cu2 O8W 95.1(11) . . ?
N10 Cu2 O37 84.0(7) . . ?
N1 Cu2 O37 83.8(8) . . ?
N6 Cu2 O37 98.5(8) . . ?
N13 Cu2 O37 83.2(9) . . ?
O8W Cu2 O37 173.7(7) . . ?
N3 Cu3 N2 178.2(10) . . ?
N3 Cu3 N7 85.4(10) . . ?
N2 Cu3 N7 96.4(9) . . ?
N3 Cu3 N4 91.4(10) . . ?
N2 Cu3 N4 86.8(10) . . ?
N7 Cu3 N4 176.8(9) . . ?
N3 Cu3 O49 88.6(8) . 1_455 ?
N2 Cu3 O49 91.6(8) . 1_455 ?
N7 Cu3 O49 86.9(8) . 1_455 ?
N4 Cu3 O49 93.8(8) . 1_455 ?
N3 Cu3 O33 92.1(8) . . ?
N2 Cu3 O33 87.8(8) . . ?
N7 Cu3 O33 89.5(8) . . ?
N4 Cu3 O33 89.8(8) . . ?
O49 Cu3 O33 176.3(5) 1_455 . ?
W1 O2 W4 150.5(9) . . ?
W1 O3 W9 145.9(10) . . ?
W2 O4 W1 121.6(9) . . ?
W3 O5 W1 124.0(9) . . ?
P1 O6 W3 124.2(9) . . ?
P1 O6 W1 124.2(9) . . ?
W3 O6 W1 92.9(6) . . ?
P1 O6 W2 123.6(8) . . ?
W3 O6 W2 91.5(6) . . ?
W1 O6 W2 90.9(6) . . ?
W2 O8 W5 151.9(9) . . ?
W2 O9 W6 151.3(11) . . ?
W3 O10 W2 122.2(9) . . ?
W3 O12 W7 150.5(10) . . ?
W3 O13 W8 147.5(9) . . ?
W4 O14 W10 161.1(10) . . ?
W9 O15 W4 151.3(10) . . ?
W5 O16 W4 119.6(8) . . ?
W4 O17 Cu13 161.7(10) . 1_455 ?
W4 O17 W13 161.7(10) . 1_455 ?
Cu13 O17 W13 0.00(3) 1_455 1_455 ?
P1 O18 W5 131.5(10) . . ?
P1 O18 W4 124.3(8) . . ?
W5 O18 W4 89.2(5) . . ?
W5 O20 W11 162.9(10) . . ?
W6 O21 W5 150.7(10) . . ?
W12 O23 W6 165.0(10) . . ?
W6 O24 W7 122.0(9) . . ?
P1 O25 W7 129.9(9) . . ?
P1 O25 W6 125.1(9) . . ?
W7 O25 W6 92.6(6) . . ?
W7 O27 W13 158.6(9) . . ?
W7 O28 W8 153.6(9) . . ?
W8 O29 Cu1 110.5(8) . . ?
W8 O30 W9 123.4(8) . . ?
W8 O31 W14 161.4(9) . . ?
P1 O32 W9 129.8(9) . . ?
P1 O32 W8 126.9(9) . . ?
W9 O32 W8 90.7(5) . . ?
W9 O33 Cu3 131.0(8) . . ?
W15 O34 W9 160.4(9) . . ?
W15 O36 W10 151.8(10) . . ?
W10 O37 W11 121.5(8) . . ?
W10 O37 Cu2 120.5(6) . . ?
W11 O37 Cu2 112.5(6) . . ?
W16 O38 W10 151.6(9) . . ?
P2 O39 W10 128.9(9) . . ?
P2 O39 W11 125.3(8) . . ?
W10 O39 W11 92.1(5) . . ?
W11 O41 W17 148.9(10) . . ?
W11 O42 W12 151.2(9) . . ?
W12 O44 W13 118.2(7) . . ?
W17 O45 W12 152.5(10) . . ?
P2 O46 W12 131.3(10) . . ?
P2 O46 W13 124.9(9) . . ?
W12 O46 W13 88.2(5) . . ?
W18 O47 W13 149.9(10) . . ?
W14 O48 W13 148.0(11) . . ?
W18 O50 W14 145.5(10) . . ?
W15 O51 W14 123.8(7) . . ?
P2 O52 W15 127.6(10) . . ?
P2 O52 W14 128.7(10) . . ?
W15 O52 W14 90.4(5) . . ?
W16 O54 W15 149.8(10) . . ?
W16 O56 W18 123.3(9) . . ?
W17 O57 W16 122.6(9) . . ?
P2 O58 W17 126.1(9) . . ?
P2 O58 W18 126.4(9) . . ?
W17 O58 W18 89.8(6) . . ?
P2 O58 W16 124.5(9) . . ?
W17 O58 W16 88.4(6) . . ?
W18 O58 W16 90.0(6) . . ?
W17 O60 W18 124.9(10) . . ?
H1A O1WA H2A 108.1 . . ?
H1B O1WB H2B 106.4 . . ?
H3A O2WA H4A 107.1 . . ?
H3B O2WB H4B 106.0 . . ?
H5 O3W H6 103.6 . . ?
H7 O4W H8 108.9 . . ?
H9 O5W H10 124.4 . . ?
H11 O6W H12 117.5 . . ?
Cu1 O7W H13 109.1 . . ?
Cu1 O7W H14 88.2 . . ?
H13 O7W H14 111.5 . . ?
Cu2 O8W H15 109.7 . . ?
Cu2 O8W H16 106.6 . . ?
H15 O8W H16 138.7 . . ?
C2 N1 Cu2 109.1(18) . . ?
C2 N1 H17 109.9 . . ?
Cu2 N1 H17 109.9 . . ?
C2 N1 H18 109.9 . . ?
Cu2 N1 H18 109.9 . . ?
H17 N1 H18 108.3 . . ?
C11 N2 Cu3 110(2) . . ?
C11 N2 H19 109.7 . . ?
Cu3 N2 H19 109.7 . . ?
C11 N2 H20 109.6 . . ?
Cu3 N2 H20 109.7 . . ?
H19 N2 H20 108.2 . . ?
C14 N3 Cu3 108(2) . . ?
C14 N3 H21 110.2 . . ?
Cu3 N3 H21 110.2 . . ?
C14 N3 H22 110.2 . . ?
Cu3 N3 H22 110.2 . . ?
H21 N3 H22 108.5 . . ?
C9 N4 Cu3 109.7(18) . . ?
C9 N4 H23 109.7 . . ?
Cu3 N4 H23 109.7 . . ?
C9 N4 H24 109.7 . . ?
Cu3 N4 H24 109.7 . . ?
H23 N4 H24 108.2 . . ?
C7 N5 Cu1 108.4(18) . . ?
C7 N5 H25 110.0 . . ?
Cu1 N5 H25 110.0 . . ?
C7 N5 H26 110.0 . . ?
Cu1 N5 H26 110.0 . . ?
H25 N5 H26 108.4 . . ?
C4 N6 Cu2 108.5(18) . . ?
C4 N6 H27 110.0 . . ?
Cu2 N6 H27 110.0 . . ?
C4 N6 H28 110.0 . . ?
Cu2 N6 H28 110.0 . . ?
H27 N6 H28 108.4 . . ?
C12 N7 Cu3 109.8(17) . . ?
C12 N7 H29 109.7 . . ?
Cu3 N7 H29 109.7 . . ?
C12 N7 H30 109.7 . . ?
Cu3 N7 H30 109.7 . . ?
H29 N7 H30 108.2 . . ?
C13 N8 Cu1 110(2) . . ?
C13 N8 H31 109.6 . . ?
Cu1 N8 H31 109.6 . . ?
C13 N8 H32 109.6 . . ?
Cu1 N8 H32 109.6 . . ?
H31 N8 H32 108.1 . . ?
C6 N9 Cu1 106.1(19) . . ?
C6 N9 H33 110.5 . . ?
Cu1 N9 H33 110.5 . . ?
C6 N9 H34 110.5 . . ?
Cu1 N9 H34 110.5 . . ?
H33 N9 H34 108.7 . . ?
C8 N10 Cu2 111(2) . . ?
C8 N10 H35 109.5 . . ?
Cu2 N10 H35 109.5 . . ?
C8 N10 H36 109.5 . . ?
Cu2 N10 H36 109.5 . . ?
H35 N10 H36 108.1 . . ?
C3 N11 H37 109.5 . . ?
C3 N11 H38 109.5 . . ?
H37 N11 H38 109.5 . . ?
C3 N11 H39 109.5 . . ?
H37 N11 H39 109.5 . . ?
H38 N11 H39 109.5 . . ?
C5 N12 H40 109.5 . . ?
C5 N12 H41 109.5 . . ?
H40 N12 H41 109.5 . . ?
C5 N12 H42 109.5 . . ?
H40 N12 H42 109.5 . . ?
H41 N12 H42 109.5 . . ?
C10 N13 Cu2 108(2) . . ?
C10 N13 H43 110.2 . . ?
Cu2 N13 H43 110.2 . . ?
C10 N13 H44 110.2 . . ?
Cu2 N13 H44 110.2 . . ?
H43 N13 H44 108.5 . . ?
C1 N14 Cu1 111(2) . . ?
C1 N14 H45 109.4 . . ?
Cu1 N14 H45 109.4 . . ?
C1 N14 H46 109.4 . . ?
Cu1 N14 H46 109.4 . . ?
H45 N14 H46 108.0 . . ?
N14 C1 C13 114(3) . . ?
N14 C1 H47 108.7 . . ?
C13 C1 H47 108.7 . . ?
N14 C1 H48 108.7 . . ?
C13 C1 H48 108.7 . . ?
H47 C1 H48 107.6 . . ?
N1 C2 C4 104(3) . . ?
N1 C2 H49 110.9 . . ?
C4 C2 H49 110.9 . . ?
N1 C2 H50 110.9 . . ?
C4 C2 H50 110.9 . . ?
H49 C2 H50 108.9 . . ?
N11 C3 C3 113(3) . 2_765 ?
N11 C3 H51 108.9 . . ?
C3 C3 H51 108.9 2_765 . ?
N11 C3 H52 108.9 . . ?
C3 C3 H52 108.9 2_765 . ?
H51 C3 H52 107.7 . . ?
N6 C4 C2 111(3) . . ?
N6 C4 H53 109.4 . . ?
C2 C4 H53 109.4 . . ?
N6 C4 H54 109.4 . . ?
C2 C4 H54 109.4 . . ?
H53 C4 H54 108.0 . . ?
C5 C5 N12 112(4) 2_776 . ?
C5 C5 H55 109.2 2_776 . ?
N12 C5 H55 109.2 . . ?
C5 C5 H56 109.2 2_776 . ?
N12 C5 H56 109.2 . . ?
H55 C5 H56 107.9 . . ?
C7 C6 N9 110(3) . . ?
C7 C6 H57 109.6 . . ?
N9 C6 H57 109.6 . . ?
C7 C6 H58 109.6 . . ?
N9 C6 H58 109.6 . . ?
H57 C6 H58 108.1 . . ?
C6 C7 N5 111(3) . . ?
C6 C7 H59 109.5 . . ?
N5 C7 H59 109.5 . . ?
C6 C7 H60 109.5 . . ?
N5 C7 H60 109.5 . . ?
H59 C7 H60 108.0 . . ?
N10 C8 C10 111(3) . . ?
N10 C8 H61 109.4 . . ?
C10 C8 H61 109.4 . . ?
N10 C8 H62 109.4 . . ?
C10 C8 H62 109.4 . . ?
H61 C8 H62 108.0 . . ?
N4 C9 C11 112(3) . . ?
N4 C9 H63 109.3 . . ?
C11 C9 H63 109.3 . . ?
N4 C9 H64 109.3 . . ?
C11 C9 H64 109.3 . . ?
H63 C9 H64 107.9 . . ?
C8 C10 N13 108(3) . . ?
C8 C10 H65 110.0 . . ?
N13 C10 H65 110.0 . . ?
C8 C10 H66 110.0 . . ?
N13 C10 H66 110.0 . . ?
H65 C10 H66 108.4 . . ?
N2 C11 C9 113(3) . . ?
N2 C11 H67 109.0 . . ?
C9 C11 H67 109.0 . . ?
N2 C11 H68 109.0 . . ?
C9 C11 H68 109.0 . . ?
H67 C11 H68 107.8 . . ?
C14 C12 N7 111(3) . . ?
C14 C12 H69 109.5 . . ?
N7 C12 H69 109.5 . . ?
C14 C12 H70 109.5 . . ?
N7 C12 H70 109.5 . . ?
H69 C12 H70 108.1 . . ?
N8 C13 C1 115(4) . . ?
N8 C13 H71 108.5 . . ?
C1 C13 H71 108.5 . . ?
N8 C13 H72 108.5 . . ?
C1 C13 H72 108.5 . . ?
H71 C13 H72 107.5 . . ?
N3 C14 C12 121(4) . . ?
N3 C14 H73 107.2 . . ?
C12 C14 H73 107.2 . . ?
N3 C14 H74 107.2 . . ?
C12 C14 H74 107.2 . . ?
H73 C14 H74 106.8 . . ?

loop_
_geom_bond_atom_site_label_1
_geom_bond_atom_site_label_2
_geom_bond_distance
_geom_bond_site_symmetry_2
_geom_bond_publ_flag
W1 O1 1.695(18) . ?
W1 O2 1.842(17) . ?
W1 O3 1.891(18) . ?
W1 O4 1.956(16) . ?
W1 O5 1.974(18) . ?
W1 O6 2.369(17) . ?
W2 O7 1.71(2) . ?
W2 O8 1.854(16) . ?
W2 O9 1.89(2) . ?
W2 O4 1.919(16) . ?
W2 O10 1.946(17) . ?
W2 O6 2.377(16) . ?
W3 O11 1.71(2) . ?
W3 O12 1.856(17) . ?
W3 O5 1.906(17) . ?
W3 O13 1.908(18) . ?
W3 O10 1.925(16) . ?
W3 O6 2.356(17) . ?
W4 O14 1.875(19) . ?
W4 O15 1.933(16) . ?
W4 O16 1.941(16) . ?
W4 O2 1.944(17) . ?
W4 O17 1.97(3) . ?
W4 O18 2.394(16) . ?
W5 O19 1.709(16) . ?
W5 O16 1.876(15) . ?
W5 O20 1.888(18) . ?
W5 O21 1.944(18) . ?
W5 O8 1.961(17) . ?
W5 O18 2.305(15) . ?
W6 O22 1.690(15) . ?
W6 O21 1.872(19) . ?
W6 O23 1.90(2) . ?
W6 O24 1.909(17) . ?
W6 O9 1.92(2) . ?
W6 O25 2.352(15) . ?
W7 O26 1.686(18) . ?
W7 O27 1.863(17) . ?
W7 O28 1.874(13) . ?
W7 O24 1.940(15) . ?
W7 O12 2.014(18) . ?
W7 O25 2.307(16) . ?
W8 O29 1.711(15) . ?
W8 O30 1.871(17) . ?
W8 O31 1.873(18) . ?
W8 O28 1.909(14) . ?
W8 O13 1.94(2) . ?
W8 O32 2.375(15) . ?
W9 O33 1.707(16) . ?
W9 O15 1.805(16) . ?
W9 O34 1.913(19) . ?
W9 O3 1.95(2) . ?
W9 O30 1.956(17) . ?
W9 O32 2.363(15) . ?
W10 O35 1.696(17) . ?
W10 O14 1.89(2) . ?
W10 O36 1.908(15) . ?
W10 O37 1.918(14) . ?
W10 O38 1.978(18) . ?
W10 O39 2.325(15) . ?
W11 O40 1.690(16) . ?
W11 O41 1.886(18) . ?
W11 O42 1.901(16) . ?
W11 O20 1.911(18) . ?
W11 O37 1.931(15) . ?
W11 O39 2.338(14) . ?
W12 O43 1.725(15) . ?
W12 O44 1.870(14) . ?
W12 O23 1.88(2) . ?
W12 O42 1.927(16) . ?
W12 O45 1.931(19) . ?
W12 O46 2.286(14) . ?
W13 O27 1.887(17) . ?
W13 O47 1.928(19) . ?
W13 O44 1.935(13) . ?
W13 O48 1.944(16) . ?
W13 O17 1.98(3) 1_655 ?
W13 O46 2.404(16) . ?
W14 O49 1.705(16) . ?
W14 O48 1.810(18) . ?
W14 O31 1.924(18) . ?
W14 O50 1.950(17) . ?
W14 O51 1.955(15) . ?
W14 O52 2.411(16) . ?
W15 O53 1.731(16) . ?
W15 O51 1.884(16) . ?
W15 O36 1.884(15) . ?
W15 O34 1.892(19) . ?
W15 O54 1.934(18) . ?
W15 O52 2.361(17) . ?
W16 O55 1.712(18) . ?
W16 O38 1.861(17) . ?
W16 O56 1.890(17) . ?
W16 O54 1.895(17) . ?
W16 O57 1.940(16) . ?
W16 O58 2.441(17) . ?
W17 O59 1.715(17) . ?
W17 O45 1.892(17) . ?
W17 O60 1.894(17) . ?
W17 O57 1.907(16) . ?
W17 O41 1.937(17) . ?
W17 O58 2.398(16) . ?
W18 O61 1.708(17) . ?
W18 O47 1.822(18) . ?
W18 O50 1.895(15) . ?
W18 O60 1.931(16) . ?
W18 O56 2.004(17) . ?
W18 O58 2.403(17) . ?
P1 O32 1.518(16) . ?
P1 O18 1.540(17) . ?
P1 O25 1.552(17) . ?
P1 O6 1.587(19) . ?
P2 O52 1.510(17) . ?
P2 O46 1.519(17) . ?
P2 O58 1.521(19) . ?
P2 O39 1.550(16) . ?
Cu1 N5 1.99(2) . ?
Cu1 N14 2.00(3) . ?
Cu1 N9 2.03(3) . ?
Cu1 N8 2.05(3) . ?
Cu1 O7W 2.31(2) . ?
Cu1 O29 3.079(19) . ?
Cu2 N10 1.96(2) . ?
Cu2 N1 2.04(3) . ?
Cu2 N6 2.06(3) . ?
Cu2 N13 2.07(3) . ?
Cu2 O8W 2.44(3) . ?
Cu2 O37 3.067(15) . ?
Cu3 N3 1.99(3) . ?
Cu3 N2 2.00(2) . ?
Cu3 N7 2.01(2) . ?
Cu3 N4 2.02(2) . ?
Cu3 O49 2.560(17) 1_455 ?
Cu3 O33 2.594(18) . ?
O17 Cu13 1.98(3) 1_455 ?
O17 W13 1.98(3) 1_455 ?
O1WA H1A 1.0294 . ?
O1WA H2A 0.9326 . ?
O1WB H1B 0.9349 . ?
O1WB H2B 1.0018 . ?
O2WA H3A 0.9832 . ?
O2WA H4A 0.9869 . ?
O2WB H3B 1.0460 . ?
O2WB H4B 0.9517 . ?
O3W H5 0.9548 . ?
O3W H6 1.0202 . ?
O4W H7 0.9713 . ?
O4W H8 0.9239 . ?
O5W H9 0.8943 . ?
O5W H10 0.8964 . ?
O6W H11 0.9021 . ?
O6W H12 0.9013 . ?
O7W H13 0.8200 . ?
O7W H14 0.8991 . ?
O8W H15 0.9896 . ?
O8W H16 0.9926 . ?
N1 C2 1.45(4) . ?
N1 H17 0.9000 . ?
N1 H18 0.9000 . ?
N2 C11 1.45(5) . ?
N2 H19 0.9000 . ?
N2 H20 0.9000 . ?
N3 C14 1.37(5) . ?
N3 H21 0.9000 . ?
N3 H22 0.9000 . ?
N4 C9 1.41(4) . ?
N4 H23 0.9000 . ?
N4 H24 0.9000 . ?
N5 C7 1.47(4) . ?
N5 H25 0.9000 . ?
N5 H26 0.9000 . ?
N6 C4 1.44(5) . ?
N6 H27 0.9000 . ?
N6 H28 0.9000 . ?
N7 C12 1.46(4) . ?
N7 H29 0.9000 . ?
N7 H30 0.9000 . ?
N8 C13 1.41(5) . ?
N8 H31 0.9000 . ?
N8 H32 0.9000 . ?
N9 C6 1.49(4) . ?
N9 H33 0.9000 . ?
N9 H34 0.9000 . ?
N10 C8 1.46(5) . ?
N10 H35 0.9000 . ?
N10 H36 0.9000 . ?
N11 C3 1.42(3) . ?
N11 H37 0.8900 . ?
N11 H38 0.8900 . ?
N11 H39 0.8900 . ?
N12 C5 1.47(4) . ?
N12 H40 0.8900 . ?
N12 H41 0.8900 . ?
N12 H42 0.8900 . ?
N13 C10 1.53(4) . ?
N13 H43 0.9000 . ?
N13 H44 0.9000 . ?
N14 C1 1.46(4) . ?
N14 H45 0.9000 . ?
N14 H46 0.9000 . ?
C1 C13 1.48(5) . ?
C1 H47 0.9700 . ?
C1 H48 0.9700 . ?
C2 C4 1.55(5) . ?
C2 H49 0.9700 . ?
C2 H50 0.9700 . ?
C3 C3 1.61(5) 2_765 ?
C3 H51 0.9700 . ?
C3 H52 0.9700 . ?
C4 H53 0.9700 . ?
C4 H54 0.9700 . ?
C5 C5 1.44(6) 2_776 ?
C5 H55 0.9700 . ?
C5 H56 0.9700 . ?
C6 C7 1.41(5) . ?
C6 H57 0.9700 . ?
C6 H58 0.9700 . ?
C7 H59 0.9700 . ?
C7 H60 0.9700 . ?
C8 C10 1.48(5) . ?
C8 H61 0.9700 . ?
C8 H62 0.9700 . ?
C9 C11 1.58(5) . ?
C9 H63 0.9700 . ?
C9 H64 0.9700 . ?
C10 H65 0.9700 . ?
C10 H66 0.9700 . ?
C11 H67 0.9700 . ?
C11 H68 0.9700 . ?
C12 C14 1.42(5) . ?
C12 H69 0.9700 . ?
C12 H70 0.9700 . ?
C13 H71 0.9700 . ?
C13 H72 0.9700 . ?
C14 H73 0.9700 . ?
C14 H74 0.9700 . ?
